data_4064182
loop_
_publ_author_name
'Tan, Runyu'
'Song, Datong'

_publ_section_title
;
 C&#x2212;H and C&#x2212;S Activations of Quinoline-Functionalized
 Thiophenes by Platinum Complexes
;
_journal_issue 6
_journal_name_full Organometallics
_journal_page_first 1637
_journal_paper_doi 10.1021/om101171s
_journal_volume 30
_journal_year 2011
_chemical_formula_sum 'C16 H17 N Pt S2'
_chemical_formula_weight 482.52
_chemical_name_systematic
; 
 ? 
;
_space_group_IT_number 15
_symmetry_cell_setting monoclinic
_symmetry_space_group_name_Hall '-C 2yc'
_symmetry_space_group_name_H-M 'C 1 2/c 1'
_atom_sites_solution_hydrogens geom
_atom_sites_solution_primary direct
_atom_sites_solution_secondary difmap
_audit_creation_method SHELXL-97
_cell_angle_alpha 90.00
_cell_angle_beta 103.2980(10)
_cell_angle_gamma 90.00
_cell_formula_units_Z 8
_cell_length_a 15.1800(4)
_cell_length_b 13.6749(3)
_cell_length_c 15.4354(4)
_cell_measurement_reflns_used 3275
_cell_measurement_temperature 150(2)
_cell_measurement_theta_max 27.50
_cell_measurement_theta_min 2.03
_cell_volume 3118.24(13)
_computing_structure_refinement 'SHELXL-97 (Sheldrick, 2008)'
_computing_structure_solution 'SHELXS-97 (Sheldrick, 2008)'
_diffrn_ambient_temperature 150(2)
_diffrn_measured_fraction_theta_full 0.998
_diffrn_measured_fraction_theta_max 0.998
_diffrn_radiation_monochromator graphite
_diffrn_radiation_source 'fine-focus sealed tube'
_diffrn_radiation_type MoK\a
_diffrn_radiation_wavelength 0.71073
_diffrn_reflns_av_R_equivalents 0.0286
_diffrn_reflns_av_sigmaI/netI 0.0243
_diffrn_reflns_limit_h_max 19
_diffrn_reflns_limit_h_min -19
_diffrn_reflns_limit_k_max 17
_diffrn_reflns_limit_k_min -17
_diffrn_reflns_limit_l_max 19
_diffrn_reflns_limit_l_min -20
_diffrn_reflns_number 13803
_diffrn_reflns_theta_full 27.50
_diffrn_reflns_theta_max 27.50
_diffrn_reflns_theta_min 2.03
_exptl_absorpt_coefficient_mu 9.256
_exptl_absorpt_correction_T_max 0.5247
_exptl_absorpt_correction_T_min 0.4579
_exptl_absorpt_correction_type multi-scan
_exptl_absorpt_process_details 'bruker apex 2'
_exptl_crystal_colour red
_exptl_crystal_density_diffrn 2.056
_exptl_crystal_density_method 'not measured'
_exptl_crystal_description block
_exptl_crystal_F_000 1840
_exptl_crystal_size_max 0.10
_exptl_crystal_size_mid 0.08
_exptl_crystal_size_min 0.08
_refine_diff_density_max 1.528
_refine_diff_density_min -0.998
_refine_diff_density_rms 0.110
_refine_ls_extinction_method none
_refine_ls_goodness_of_fit_ref 1.042
_refine_ls_hydrogen_treatment constr
_refine_ls_matrix_type full
_refine_ls_number_parameters 184
_refine_ls_number_reflns 3579
_refine_ls_number_restraints 0
_refine_ls_restrained_S_all 1.042
_refine_ls_R_factor_all 0.0228
_refine_ls_R_factor_gt 0.0198
_refine_ls_shift/su_max 0.003
_refine_ls_shift/su_mean 0.000
_refine_ls_structure_factor_coef Fsqd
_refine_ls_weighting_details 'calc w=1/[\s^2^(Fo^2^)+(0.0148P)^2^+13.8337P] where P=(Fo^2^+2Fc^2^)/3'
_refine_ls_weighting_scheme calc
_refine_ls_wR_factor_gt 0.0453
_refine_ls_wR_factor_ref 0.0465
_reflns_number_gt 3275
_reflns_number_total 3579
_reflns_threshold_expression >2sigma(I)
_cod_data_source_file om101171s_si_002.cif
_cod_data_source_block 2b
_cod_original_sg_symbol_H-M C2/c
_cod_database_code 4064182

loop_
_symmetry_equiv_pos_as_xyz
'x, y, z'
'-x, y, -z+1/2'
'x+1/2, y+1/2, z'
'-x+1/2, y+1/2, -z+1/2'
'-x, -y, -z'
'x, -y, z-1/2'
'-x+1/2, -y+1/2, -z'
'x+1/2, -y+1/2, z-1/2'

loop_
_atom_site_label
_atom_site_type_symbol
_atom_site_fract_x
_atom_site_fract_y
_atom_site_fract_z
_atom_site_U_iso_or_equiv
_atom_site_adp_type
_atom_site_occupancy
_atom_site_symmetry_multiplicity
_atom_site_calc_flag
_atom_site_refinement_flags
_atom_site_disorder_assembly
_atom_site_disorder_group
C1 C 0.1916(2) 0.0389(2) 0.4101(2) 0.0232(7) Uani 1 1 d . . .
C2 C 0.2313(2) -0.0325(2) 0.4692(2) 0.0228(7) Uani 1 1 d . . .
C3 C 0.1673(3) -0.1007(3) 0.4907(2) 0.0290(8) Uani 1 1 d . . .
H3A H 0.1841 -0.1537 0.5309 0.035 Uiso 1 1 calc R . .
C4 C 0.0811(3) -0.0818(3) 0.4483(3) 0.0345(9) Uani 1 1 d . . .
H4A H 0.0302 -0.1187 0.4553 0.041 Uiso 1 1 calc R . .
C5 C 0.3950(2) 0.2195(2) 0.5355(2) 0.0224(7) Uani 1 1 d . . .
H5A H 0.3705 0.2814 0.5149 0.027 Uiso 1 1 calc R . .
C6 C 0.4752(2) 0.2175(3) 0.6014(2) 0.0307(8) Uani 1 1 d . . .
H6A H 0.5026 0.2765 0.6268 0.037 Uiso 1 1 calc R . .
C7 C 0.5131(2) 0.1299(3) 0.6285(2) 0.0307(8) Uani 1 1 d . . .
H7A H 0.5705 0.1271 0.6692 0.037 Uiso 1 1 calc R . .
C8 C 0.4676(2) 0.0432(3) 0.5963(2) 0.0246(7) Uani 1 1 d . . .
C9 C 0.5042(3) -0.0500(3) 0.6239(2) 0.0304(8) Uani 1 1 d . . .
H9A H 0.5624 -0.0550 0.6629 0.036 Uiso 1 1 calc R . .
C10 C 0.4564(3) -0.1322(3) 0.5951(3) 0.0329(9) Uani 1 1 d . . .
H10A H 0.4824 -0.1948 0.6107 0.039 Uiso 1 1 calc R . .
C11 C 0.3683(3) -0.1242(3) 0.5420(2) 0.0293(8) Uani 1 1 d . . .
H11A H 0.3345 -0.1825 0.5254 0.035 Uiso 1 1 calc R . .
C12 C 0.3284(2) -0.0359(2) 0.5127(2) 0.0217(7) Uani 1 1 d . . .
C13 C 0.3805(2) 0.0503(2) 0.5336(2) 0.0205(7) Uani 1 1 d . . .
C14 C 0.1636(3) 0.1614(3) 0.2547(3) 0.0386(10) Uani 1 1 d . . .
H14A H 0.1176 0.1105 0.2516 0.058 Uiso 1 1 calc R . .
H14B H 0.1950 0.1517 0.2065 0.058 Uiso 1 1 calc R . .
H14C H 0.1345 0.2258 0.2484 0.058 Uiso 1 1 calc R . .
C15 C 0.2708(3) 0.3966(3) 0.3276(3) 0.0446(11) Uani 1 1 d . A .
H15A H 0.3058 0.4512 0.3116 0.067 Uiso 1 1 calc R . .
H15B H 0.2560 0.4102 0.3850 0.067 Uiso 1 1 calc R . .
H15C H 0.2147 0.3887 0.2817 0.067 Uiso 1 1 calc R . .
C16 C 0.3460(11) 0.2715(10) 0.2223(9) 0.022(3) Uiso 0.40 1 d P A 1
H16A H 0.3801 0.3266 0.2057 0.033 Uiso 0.40 1 calc PR A 1
H16B H 0.2854 0.2697 0.1828 0.033 Uiso 0.40 1 calc PR A 1
H16C H 0.3778 0.2103 0.2168 0.033 Uiso 0.40 1 calc PR A 1
C16A C 0.3194(11) 0.2816(12) 0.2104(10) 0.030(4) Uiso 0.30 1 d P A 2
H16D H 0.3523 0.3357 0.1905 0.045 Uiso 0.30 1 calc PR A 2
H16E H 0.2548 0.2872 0.1825 0.045 Uiso 0.30 1 calc PR A 2
H16F H 0.3424 0.2193 0.1932 0.045 Uiso 0.30 1 calc PR A 2
C16B C 0.3703(13) 0.2800(15) 0.2386(12) 0.043(5) Uiso 0.30 1 d P A 3
H16G H 0.4038 0.3395 0.2310 0.064 Uiso 0.30 1 calc PR A 3
H16H H 0.3172 0.2739 0.1889 0.064 Uiso 0.30 1 calc PR A 3
H16I H 0.4096 0.2229 0.2397 0.064 Uiso 0.30 1 calc PR A 3
N1 N 0.35091(18) 0.13995(19) 0.49982(17) 0.0184(5) Uani 1 1 d . . .
S1 S 0.07579(6) 0.01772(7) 0.38009(7) 0.0346(2) Uani 1 1 d . . .
S2 S 0.33638(6) 0.28643(7) 0.33577(6) 0.02733(19) Uani 1 1 d . . .
Pt1 Pt 0.254387(8) 0.153619(9) 0.374053(8) 0.01942(5) Uani 1 1 d . A .

loop_
_atom_site_aniso_label
_atom_site_aniso_U_11
_atom_site_aniso_U_22
_atom_site_aniso_U_33
_atom_site_aniso_U_23
_atom_site_aniso_U_13
_atom_site_aniso_U_12
C1 0.0209(16) 0.0178(16) 0.0305(17) -0.0057(14) 0.0053(13) -0.0013(13)
C2 0.0247(17) 0.0191(16) 0.0265(16) -0.0070(14) 0.0096(13) -0.0030(13)
C3 0.036(2) 0.0215(18) 0.0327(19) -0.0042(15) 0.0137(16) -0.0076(15)
C4 0.031(2) 0.027(2) 0.049(2) -0.0097(17) 0.0164(17) -0.0105(16)
C5 0.0232(17) 0.0208(17) 0.0234(16) -0.0025(13) 0.0061(13) -0.0001(13)
C6 0.0266(18) 0.031(2) 0.0319(19) -0.0088(16) 0.0003(15) -0.0039(15)
C7 0.0234(18) 0.038(2) 0.0277(18) 0.0003(16) -0.0011(14) -0.0003(15)
C8 0.0229(17) 0.0312(19) 0.0202(15) 0.0026(14) 0.0059(13) 0.0042(14)
C9 0.0265(18) 0.036(2) 0.0290(18) 0.0102(16) 0.0077(14) 0.0100(16)
C10 0.036(2) 0.031(2) 0.036(2) 0.0149(16) 0.0156(17) 0.0140(16)
C11 0.037(2) 0.0217(18) 0.0335(19) 0.0031(15) 0.0169(16) 0.0025(15)
C12 0.0263(17) 0.0217(17) 0.0200(15) -0.0004(13) 0.0112(13) 0.0013(13)
C13 0.0332(18) 0.0163(15) 0.0172(14) -0.0021(12) 0.0164(13) 0.0003(13)
C14 0.040(2) 0.036(2) 0.030(2) 0.0060(17) -0.0110(17) -0.0009(18)
C15 0.054(3) 0.020(2) 0.064(3) -0.0033(19) 0.024(2) 0.0045(18)
N1 0.0168(13) 0.0226(14) 0.0168(12) -0.0026(10) 0.0060(10) 0.0005(10)
S1 0.0217(4) 0.0301(5) 0.0491(6) -0.0079(4) 0.0019(4) -0.0023(4)
S2 0.0280(4) 0.0281(5) 0.0278(4) 0.0071(3) 0.0105(3) 0.0037(3)
Pt1 0.01948(7) 0.01864(7) 0.01900(7) -0.00082(5) 0.00210(5) 0.00372(5)

loop_
_atom_type_symbol
_atom_type_description
_atom_type_scat_dispersion_real
_atom_type_scat_dispersion_imag
_atom_type_scat_source
C C 0.0033 0.0016 'International Tables Vol C Tables 4.2.6.8 and 6.1.1.4'
H H 0.0000 0.0000 'International Tables Vol C Tables 4.2.6.8 and 6.1.1.4'
S S 0.1246 0.1234 'International Tables Vol C Tables 4.2.6.8 and 6.1.1.4'
Pt Pt -1.7033 8.3905 'International Tables Vol C Tables 4.2.6.8 and 6.1.1.4'
N N 0.0061 0.0033 'International Tables Vol C Tables 4.2.6.8 and 6.1.1.4'

loop_
_geom_angle_atom_site_label_1
_geom_angle_atom_site_label_2
_geom_angle_atom_site_label_3
_geom_angle
C2 C1 S1 108.7(2)
C2 C1 Pt1 125.6(2)
S1 C1 Pt1 125.43(19)
C1 C2 C3 113.3(3)
C1 C2 C12 124.3(3)
C3 C2 C12 122.2(3)
C4 C3 C2 113.3(3)
C3 C4 S1 110.8(3)
N1 C5 C6 123.9(3)
C7 C6 C5 118.7(3)
C6 C7 C8 119.9(3)
C7 C8 C9 121.8(3)
C7 C8 C13 118.6(3)
C9 C8 C13 119.7(3)
C10 C9 C8 120.3(3)
C9 C10 C11 119.6(3)
C12 C11 C10 123.2(4)
C11 C12 C13 118.3(3)
C11 C12 C2 119.7(3)
C13 C12 C2 121.7(3)
N1 C13 C12 122.9(3)
N1 C13 C8 118.9(3)
C12 C13 C8 118.2(3)
C5 N1 C13 119.1(3)
C5 N1 Pt1 118.4(2)
C13 N1 Pt1 121.1(2)
C4 S1 C1 93.81(18)
C16B S2 C15 104.9(7)
C15 S2 C16 101.2(5)
C15 S2 C16A 90.8(5)
C16B S2 Pt1 117.9(7)
C15 S2 Pt1 110.42(15)
C16 S2 Pt1 108.8(4)
C16A S2 Pt1 105.9(5)
C1 Pt1 C14 91.54(15)
C1 Pt1 N1 87.10(12)
C14 Pt1 N1 178.01(13)
C1 Pt1 S2 176.88(10)
C14 Pt1 S2 91.10(12)
N1 Pt1 S2 90.22(7)

loop_
_geom_bond_atom_site_label_1
_geom_bond_atom_site_label_2
_geom_bond_distance
C1 C2 1.377(5)
C1 S1 1.737(3)
C1 Pt1 1.981(3)
C2 C3 1.440(5)
C2 C12 1.472(5)
C3 C4 1.346(5)
C4 S1 1.711(4)
C5 N1 1.328(4)
C5 C6 1.396(5)
C6 C7 1.353(5)
C7 C8 1.404(5)
C8 C9 1.417(5)
C8 C13 1.451(5)
C9 C10 1.355(6)
C10 C11 1.403(5)
C11 C12 1.380(5)
C12 C13 1.415(5)
C13 N1 1.367(4)
C14 Pt1 2.034(4)
C15 S2 1.795(4)
C16 S2 1.802(12)
C16A S2 1.894(15)
C16B S2 1.697(18)
N1 Pt1 2.155(3)
S2 Pt1 2.3527(9)
